data_1520679
loop_
_publ_author_name
'Gorbitz, Carl Henrik'
'Husdal, Johanne'

_publ_section_title
;
 Cocrystallizing Agents for Amino Acids. II. The Crystal Structures of
 L-Histidine.4,5-Imidazoledicarboxylic Acid (1:1) and L-Lysine.4,5-
 Imidazoledicarboxylic Acid (1:1)
;
_journal_name_full 'Acta Chemica Scandinavica'
_journal_page_first 218
_journal_page_last 226
_journal_paper_doi 10.3891/acta.chem.scand.52-0218
_journal_volume 52
_journal_year 1998
_chemical_formula_sum 'C11 H18 N4 O6'
_chemical_formula_weight 302.19
_space_group_IT_number 4
_symmetry_cell_setting monoclinic
_symmetry_Int_Tables_number 4
_symmetry_space_group_name_Hall 'P 2yb'
_symmetry_space_group_name_H-M 'P 1 21 1'
_cell_angle_alpha 90
_cell_angle_beta 97.53(2)
_cell_angle_gamma 90
_cell_formula_units_Z 4
_cell_length_a 6.634(2)
_cell_length_b 28.629(7)
_cell_length_c 7.057(2)
_cell_volume 1328.7(6)
_diffrn_ambient_temperature 120
_diffrn_radiation_probe x-ray
_diffrn_radiation_type MoK\a
_diffrn_radiation_wavelength 0.71069
_exptl_crystal_density_diffrn 1.548
_refine_ls_goodness_of_fit_ref 1.73
_refine_ls_number_parameters 486
_refine_ls_number_reflns 4153
_refine_ls_R_factor_gt 0.052
_refine_ls_wR_factor_gt 0.045
_cod_data_source_file Acta-Chem-Scand-1998-52-218-226-2.cif
_cod_data_source_block 2
_cod_original_sg_symbol_H-M 'P 21'
_cod_database_code 1520679

loop_
_symmetry_equiv_pos_site_id
_symmetry_equiv_pos_as_xyz
1 x,y,z
2 -x,1/2+y,-z

loop_
_atom_site_label
_atom_site_type_symbol
_atom_site_thermal_displace_type
_atom_site_fract_x
_atom_site_fract_y
_atom_site_fract_z
_atom_site_occupancy
_atom_site_U_iso_or_equiv
_atom_site_calc_flag
_atom_site_refinement_flags
_atom_site_disorder_assembly
_atom_site_disorder_group
O1C O Uiso 1.3896(3) 0.77590(10) 0.5758(3) 1.000 0.0220 . . . .
O2C O Uiso 1.3412(3) 0.70030(10) 0.5240(3) 1.000 0.0190 . . . .
O3C O Uiso 0.7383(3) 0.65320(10) 0.2729(3) 1.000 0.0210 . . . .
O4C O Uiso 1.0656(3) 0.64790(10) 0.3865(3) 1.000 0.0200 . . . .
N1C N Uiso 0.7600(4) 0.75050(10) 0.2708(4) 1.000 0.0150 . . . .
N3C N Uiso 1.0060(3) 0.79870(10) 0.3919(3) 1.000 0.0150 . . . .
C2C C Uiso 0.8194(5) 0.79490(10) 0.3036(5) 1.000 0.0170 . . . .
C4C C Uiso 1.0725(4) 0.75300(10) 0.4165(4) 1.000 0.0130 . . . .
C5C C Uiso 0.9207(4) 0.72260(10) 0.3430(4) 1.000 0.0120 . . . .
C6C C Uiso 1.2790(4) 0.74350(10) 0.5125(4) 1.000 0.0140 . . . .
C7C C Uiso 0.9040(5) 0.67140(10) 0.3321(4) 1.000 0.0160 . . . .
O1D O Uiso 1.3912(3) 0.72490(10) 1.0648(3) 1.000 0.0210 . . . .
O2D O Uiso 1.3396(3) 0.80040(10) 1.0254(3) 1.000 0.0200 . . . .
O3D O Uiso 0.7361(3) 0.84840(10) 0.7663(3) 1.000 0.0230 . . . .
O4D O Uiso 1.0597(4) 0.85340(10) 0.8989(3) 1.000 0.0220 . . . .
N1D N Uiso 0.7571(4) 0.75130(10) 0.7685(4) 1.000 0.0140 . . . .
N3D N Uiso 1.0028(3) 0.70290(10) 0.8873(4) 1.000 0.0150 . . . .
C2D C Uiso 0.8146(4) 0.70650(10) 0.7984(4) 1.000 0.0170 . . . .
C4D C Uiso 1.0696(4) 0.74810(10) 0.9140(4) 1.000 0.0120 . . . .
C5D C Uiso 0.9163(4) 0.77870(10) 0.8399(4) 1.000 0.0130 . . . .
C6D C Uiso 1.2793(5) 0.75720(10) 1.0058(4) 1.000 0.0150 . . . .
C7D C Uiso 0.8992(5) 0.83040(10) 0.8326(4) 1.000 0.0170 . . . .
O1A O Uiso 0.0935(3) 0.53930 1.0970(3) 1.000 0.0210 . . . .
O2A O Uiso 0.4016(3) 0.53270(10) 1.2589(3) 1.000 0.0380 . . . .
N1A N Uiso 0.0380(3) 0.44800(10) 1.0611(3) 1.000 0.0160 . . . .
N2A N Uiso 0.6860(4) 0.37320(10) 0.4506(4) 1.000 0.0210 . . . .
CSA C Uiso 0.3563(5) 0.46140(10) 0.9181(4) 1.000 0.0200 . . . .
C1A C Uiso 0.2491(4) 0.51640(10) 1.1602(4) 1.000 0.0180 . . . .
C2A C Uiso 0.2521(4) 0.46510(10) 1.0996(4) 1.000 0.0160 . . . .
C4A C Uiso 0.3680(9) 0.41250(10) 0.8406(7) 1.000 0.0550 . . . .
C5A C Uiso 0.4429(6) 0.41050(10) 0.6434(6) 1.000 0.0310 . . . .
C6A C Uiso 0.6147(5) 0.37630(10) 0.6427(5) 1.000 0.0210 . . . .
O1B O Uiso 0.8265(3) 0.46470(10) 0.3698(3) 1.000 0.0230 . . . .
O2B O Uiso 0.8817(3) 0.46870(10) 0.6866(3) 1.000 0.0290 . . . .
N1B N Uiso 0.8007(3) 0.55690(10) 0.3257(3) 1.000 0.0150 . . . .
N2B N Uiso 0.3020(4) 0.62930(10) 1.0497(4) 1.000 0.0200 . . . .
C1B C Uiso 0.8655(4) 0.48650(10) 0.5261(4) 1.000 0.0160 . . . .
C2B C Uiso 0.9003(4) 0.53950(10) 0.5138(4) 1.000 0.0140 . . . .
C3B C Uiso 0.8355(4) 0.56790(10) 0.6782(4) 1.000 0.0180 . . . .
C4B C Uiso 0.6063(4) 0.57350(10) 0.6782(4) 1.000 0.0180 . . . .
C5B C Uiso 0.5603(5) 0.59120(10) 0.8723(5) 1.000 0.0150 . . . .
C6B C Uiso 0.3557(5) 0.61500(10) 0.8595(5) 1.000 0.0200 . . . .

loop_
_geom_angle_atom_site_label_1
_geom_angle_atom_site_label_2
_geom_angle_atom_site_label_3
_geom_angle
_geom_angle_site_symmetry_1
_geom_angle_site_symmetry_2
_geom_angle_site_symmetry_3
_geom_angle_publ_flag
C2C N1C C5C 106.9(3) . . . yes
C2C N3C C4C 104.2(2) . . . yes
C2D N1D C5D 107.5(2) . . . yes
C2D N3D C4D 105.0(2) . . . yes
N1C C2C N3C 113.4(3) . . . yes
N3C C4C C6C 119.6(2) . . . yes
N3C C4C C5C 110.1(2) . . . yes
C5C C4C C6C 130.2(3) . . . no
N1C C5C C7C 120.7(3) . . . yes
N1C C5C C4C 105.4(3) . . . yes
C4C C5C C7C 134.0(3) . . . no
O1C C6C C4C 120.2(3) . . . yes
O2C C6C C4C 118.2(2) . . . yes
O1C C6C O2C 121.6(3) . . . yes
O4C C7C C5C 117.0(3) . . . yes
O3C C7C O4C 123.4(3) . . . yes
O3C C7C C5C 119.6(3) . . . yes
N1D C2D N3D 112.2(3) . . . yes
N3D C4D C5D 109.6(2) . . . yes
N3D C4D C6D 119.6(2) . . . yes
C5D C4D C6D 130.8(3) . . . no
N1D C5D C4D 105.7(3) . . . yes
N1D C5D C7D 120.7(3) . . . yes
C4D C5D C7D 133.6(3) . . . no
O1D C6D O2D 121.2(3) . . . yes
O1D C6D C4D 120.6(3) . . . yes
O2D C6D C4D 118.2(3) . . . yes
O3D C7D O4D 124.5(3) . . . yes
O3D C7D C5D 119.3(3) . . . yes
O4D C7D C5D 116.2(3) . . . yes
C2A CSA C4A 114.6(3) . . . no
O1A C1A O2A 125.1(3) . . . yes
O1A C1A C2A 116.3(2) . . . yes
O2A C1A C2A 118.6(3) . . . yes
N1A C2A CSA 110.3(2) . . . yes
N1A C2A C1A 108.6(2) . . . yes
CSA C2A C1A 108.8(2) . . . no
CSA C4A C5A 113.6(3) . . . no
C4A C5A C6A 111.2(3) . . . no
N2A C6A C5A 111.8(3) . . . yes
O1B C1B O2B 125.5(3) . . . yes
O1B C1B C2B 116.9(3) . . . yes
O2B C1B C2B 117.6(3) . . . yes
N1B C2B C1B 109.1(2) . . . yes
N1B C2B C3B 111.3(2) . . . yes
C1B C2B C3B 115.1(2) . . . no
C2B C3B C4B 115.8(2) . . . no
C3B C4B C5B 110.5(2) . . . no
C4B C5B C6B 112.3(3) . . . no
N2B C6B C5B 112.9(3) . . . yes

loop_
_geom_bond_atom_site_label_1
_geom_bond_atom_site_label_2
_geom_bond_distance
_geom_bond_site_symmetry_1
_geom_bond_site_symmetry_2
_geom_bond_publ_flag
O1C C6C 1.230(4) . . yes
O2C C6C 1.303(4) . . yes
O3C C7C 1.239(4) . . yes
O4C C7C 1.281(4) . . yes
O1D C6D 1.224(4) . . yes
O2D C6D 1.302(4) . . yes
O3D C7D 1.234(4) . . yes
O4D C7D 1.287(4) . . yes
O1A C1A 1.254(3) . . yes
O2A C1A 1.242(4) . . yes
O1B C1B 1.264(4) . . yes
O2B C1B 1.234(4) . . yes
N1C C5C 1.375(4) . . yes
N1C C2C 1.342(4) . . yes
N3C C2C 1.315(4) . . yes
N3C C4C 1.384(4) . . yes
N1D C2D 1.347(4) . . yes
N1D C5D 1.358(4) . . yes
N3D C4D 1.373(4) . . yes
N3D C2D 1.326(4) . . yes
N1A C2A 1.493(3) . . yes
N2A C6A 1.496(4) . . yes
N1B C2B 1.489(4) . . yes
N2B C6B 1.491(4) . . yes
C4C C5C 1.380(4) . . no
C4C C6C 1.472(4) . . no
C5C C7C 1.471(4) . . no
C4D C5D 1.391(4) . . no
C4D C6D 1.479(4) . . no
C5D C7D 1.485(4) . . no
CSA C2A 1.537(4) . . no
CSA C4A 1.509(4) . . no
C1A C2A 1.531(4) . . no
C4A C5A 1.539(7) . . no
C5A C6A 1.503(5) . . no
C1B C2B 1.539(4) . . no
C2B C3B 1.524(4) . . no
C3B C4B 1.529(4) . . no
C4B C5B 1.528(4) . . no
C5B C6B 1.511(5) . . no

loop_
_geom_torsion_atom_site_label_1
_geom_torsion_atom_site_label_2
_geom_torsion_atom_site_label_3
_geom_torsion_atom_site_label_4
_geom_torsion
_geom_torsion_site_symmetry_1
_geom_torsion_site_symmetry_2
_geom_torsion_site_symmetry_3
_geom_torsion_site_symmetry_4
_geom_torsion_publ_flag
C5C N1C C2C N3C -0.1(4) . . . . no
C2C N1C C5C C4C -0.3(3) . . . . no
C2C N1C C5C C7C 179.2(3) . . . . no
C4C N3C C2C N1C 0.5(4) . . . . no
C2C N3C C4C C5C -0.7(3) . . . . no
C2C N3C C4C C6C -179.9(3) . . . . no
C2D N1D C5D C7D -178.7(3) . . . . no
C5D N1D C2D N3D 0.6(3) . . . . no
C2D N1D C5D C4D -0.3(3) . . . . no
C2D N3D C4D C5D 0.4(3) . . . . no
C4D N3D C2D N1D -0.6(3) . . . . no
C2D N3D C4D C6D -178.3(3) . . . . no
C6C C4C C5C C7C 0.3(6) . . . . no
N3C C4C C6C O1C 2.3(4) . . . . no
N3C C4C C5C N1C 0.6(3) . . . . no
N3C C4C C5C C7C -178.8(3) . . . . no
C6C C4C C5C N1C 179.7(3) . . . . no
C5C C4C C6C O2C 4.7(5) . . . . no
N3C C4C C6C O2C -176.2(2) . . . . no
C5C C4C C6C O1C -176.8(3) . . . . no
C4C C5C C7C O4C -6.8(5) . . . . no
N1C C5C C7C O3C -6.4(4) . . . . no
N1C C5C C7C O4C 173.8(3) . . . . no
C4C C5C C7C O3C 172.9(3) . . . . no
N3D C4D C5D N1D 0.0(3) . . . . no
N3D C4D C5D C7D 178.0(3) . . . . no
C6D C4D C5D N1D 178.4(3) . . . . no
C6D C4D C5D C7D -3.6(5) . . . . no
N3D C4D C6D O1D -2.8(4) . . . . no
N3D C4D C6D O2D 178.6(3) . . . . no
C5D C4D C6D O1D 178.9(3) . . . . no
C5D C4D C6D O2D 0.3(5) . . . . no
N1D C5D C7D O3D 2.3(4) . . . . no
N1D C5D C7D O4D -178.1(3) . . . . no
C4D C5D C7D O3D -175.5(3) . . . . no
C4D C5D C7D O4D 4.0(5) . . . . no
C4A CSA C2A N1A -60.4(4) . . . . no
C4A CSA C2A C1A -179.4(3) . . . . no
C2A CSA C4A C5A 171.2(3) . . . . no
O1A C1A C2A N1A -27.7(3) . . . . no
O1A C1A C2A CSA 92.4(3) . . . . no
O2A C1A C2A N1A 155.7(2) . . . . no
O2A C1A C2A CSA -84.3(3) . . . . no
CSA C4A C5A C6A 128.9(4) . . . . no
C4A C5A C6A N2A 178.7(3) . . . . no
O1B C1B C2B N1B 22.7(3) . . . . no
O1B C1B C2B C3B 148.7(2) . . . . no
O2B C1B C2B N1B -158.7(2) . . . . no
O2B C1B C2B C3B -32.7(3) . . . . no
N1B C2B C3B C4B 51.8(3) . . . . no
C1B C2B C3B C4B -73.1(3) . . . . no
C2B C3B C4B C5B 165.4(2) . . . . no
C3B C4B C5B C6B 157.4(2) . . . . no
C4B C5B C6B N2B 175.7(2) . . . . no
